data_2227146
loop_
_publ_author_name
'Li, Yang'
'Xiao, Tao'
'Yu, Guang-yan'
'Liu, Dong-liang'

_publ_section_title
;
 Ethyl
 2-{[7-fluoro-4-oxo-3-(1<i>H</i>-1,2,4-triazol-1-yl)-4<i>H</i>-thiochromen-2-yl]sulfanyl}acetate
;
_journal_coeditor_code ZQ2047
_journal_issue 8
_journal_name_full 'Acta Crystallographica Section E'
_journal_page_first o2072
_journal_paper_doi 10.1107/S1600536810027467
_journal_volume 66
_journal_year 2010
_chemical_formula_iupac 'C15 H12 F N3 O3 S2'
_chemical_formula_moiety 'C15 H12 F N3 O3 S2'
_chemical_formula_sum 'C15 H12 F N3 O3 S2'
_chemical_formula_weight 365.40
_chemical_melting_point 397
_chemical_name_systematic
;
Ethyl 2-{[7-fluoro-4-oxo-3-(1<i>H</i>-1,2,4-triazol-1-yl)-4<i>H</i>-
thiochromen-2-yl]sulfanyl}acetate
;
_space_group_IT_number 14
_symmetry_cell_setting monoclinic
_symmetry_space_group_name_Hall '-P 2ybc'
_symmetry_space_group_name_H-M 'P 1 21/c 1'
_atom_sites_solution_hydrogens geom
_atom_sites_solution_primary direct
_atom_sites_solution_secondary difmap
_audit_creation_method SHELXL-97
_cell_angle_alpha 90.00
_cell_angle_beta 100.72(3)
_cell_angle_gamma 90.00
_cell_formula_units_Z 4
_cell_length_a 9.3890(19)
_cell_length_b 8.2430(16)
_cell_length_c 20.861(4)
_cell_measurement_reflns_used 25
_cell_measurement_temperature 293(2)
_cell_measurement_theta_max 14
_cell_measurement_theta_min 9
_cell_volume 1586.3(6)
_computing_cell_refinement 'CAD-4 EXPRESS (Enraf--Nonius, 1985)'
_computing_data_collection 'CAD-4 EXPRESS (Enraf--Nonius, 1985)'
_computing_data_reduction 'XCAD4 (Harms & Wocadlo, 1995)'
_computing_molecular_graphics 'PLATON (Spek, 2009)'
_computing_publication_material 'SHELXTL (Sheldrick, 2008)'
_computing_structure_refinement 'SHELXL97 (Sheldrick, 2008)'
_computing_structure_solution 'SHELXS97 (Sheldrick, 2008)'
_diffrn_ambient_temperature 293(2)
_diffrn_measured_fraction_theta_full 0.997
_diffrn_measured_fraction_theta_max 0.997
_diffrn_measurement_device_type 'Enraf--Nonius CAD-4'
_diffrn_measurement_method \w/2\q
_diffrn_radiation_monochromator graphite
_diffrn_radiation_source 'fine-focus sealed tube'
_diffrn_radiation_type MoK\a
_diffrn_radiation_wavelength 0.71073
_diffrn_reflns_av_R_equivalents 0.0129
_diffrn_reflns_av_sigmaI/netI 0.0360
_diffrn_reflns_limit_h_max 11
_diffrn_reflns_limit_h_min 0
_diffrn_reflns_limit_k_max 9
_diffrn_reflns_limit_k_min 0
_diffrn_reflns_limit_l_max 24
_diffrn_reflns_limit_l_min -25
_diffrn_reflns_number 3053
_diffrn_reflns_theta_full 25.29
_diffrn_reflns_theta_max 25.29
_diffrn_reflns_theta_min 1.99
_diffrn_standards_decay_% 1
_diffrn_standards_interval_count 200
_diffrn_standards_interval_time 120
_diffrn_standards_number 3
_exptl_absorpt_coefficient_mu 0.366
_exptl_absorpt_correction_T_max 0.964
_exptl_absorpt_correction_T_min 0.898
_exptl_absorpt_correction_type psi-scan
_exptl_absorpt_process_details '(North <i>et al.</i>, 1968)'
_exptl_crystal_colour pink
_exptl_crystal_density_diffrn 1.530
_exptl_crystal_density_method 'not measured'
_exptl_crystal_description block
_exptl_crystal_F_000 752
_exptl_crystal_size_max 0.30
_exptl_crystal_size_mid 0.20
_exptl_crystal_size_min 0.10
_refine_diff_density_max 0.224
_refine_diff_density_min -0.322
_refine_ls_extinction_method none
_refine_ls_goodness_of_fit_ref 1.002
_refine_ls_hydrogen_treatment constr
_refine_ls_matrix_type full
_refine_ls_number_parameters 217
_refine_ls_number_reflns 2867
_refine_ls_number_restraints 0
_refine_ls_restrained_S_all 1.002
_refine_ls_R_factor_all 0.0658
_refine_ls_R_factor_gt 0.0440
_refine_ls_shift/su_max 0.000
_refine_ls_shift/su_mean 0.000
_refine_ls_structure_factor_coef Fsqd
_refine_ls_weighting_details 'w=1/[\s^2^(Fo^2^)+(0.1000P)^2^+0.1700P] where P=(Fo^2^+2Fc^2^)/3'
_refine_ls_weighting_scheme calc
_refine_ls_wR_factor_gt 0.1217
_refine_ls_wR_factor_ref 0.1505
_reflns_number_gt 2186
_reflns_number_total 2867
_reflns_threshold_expression I>2sigma(I)
_cod_data_source_file zq2047.cif
_cod_data_source_block I
_cod_original_cell_volume 1586.3(5)
_cod_original_sg_symbol_H-M 'P 21/c'
_cod_database_code 2227146
_cod_database_fobs_code 2227146

loop_
_symmetry_equiv_pos_as_xyz
'x, y, z'
'-x, y+1/2, -z+1/2'
'-x, -y, -z'
'x, -y-1/2, z-1/2'

loop_
_atom_site_type_symbol
_atom_site_label
_atom_site_fract_x
_atom_site_fract_y
_atom_site_fract_z
_atom_site_U_iso_or_equiv
_atom_site_adp_type
_atom_site_calc_flag
_atom_site_refinement_flags
_atom_site_occupancy
_atom_site_disorder_assembly
_atom_site_disorder_group
F F 0.2497(3) 0.9099(3) -0.12075(10) 0.0728(7) Uani d . 1 . .
S S1 -0.10898(8) 0.52611(10) 0.15706(4) 0.0434(3) Uani d . 1 . .
O O1 0.3016(2) 0.6102(3) 0.23375(11) 0.0473(6) Uani d . 1 . .
N N1 -0.5765(3) 0.6974(5) 0.09253(17) 0.0721(10) Uani d . 1 . .
C C1 0.5439(4) 0.6893(6) 0.2766(2) 0.0871(15) Uani d . 1 . .
H H1B 0.6065 0.7781 0.2928 0.131 Uiso calc R 1 . .
H H1C 0.5738 0.6438 0.2388 0.131 Uiso calc R 1 . .
H H1D 0.5494 0.6077 0.3098 0.131 Uiso calc R 1 . .
S S2 0.06614(8) 0.65095(9) 0.06388(3) 0.0375(2) Uani d . 1 . .
O O2 0.1081(3) 0.7704(3) 0.22875(11) 0.0554(6) Uani d . 1 . .
N N2 -0.4048(3) 0.5142(4) 0.07917(15) 0.0562(8) Uani d . 1 . .
C C2 0.3947(4) 0.7475(5) 0.2588(2) 0.0614(10) Uani d . 1 . .
H H2B 0.3884 0.8312 0.2257 0.074 Uiso calc R 1 . .
H H2C 0.3635 0.7935 0.2967 0.074 Uiso calc R 1 . .
N N3 -0.3597(3) 0.6709(3) 0.07017(13) 0.0472(7) Uani d . 1 . .
O O3 -0.3528(3) 0.8531(3) -0.03655(13) 0.0646(7) Uani d . 1 . .
C C3 0.1619(3) 0.6420(4) 0.21998(13) 0.0372(7) Uani d . 1 . .
C C4 0.0790(3) 0.4931(3) 0.19245(14) 0.0382(7) Uani d . 1 . .
H H4A 0.0840 0.4136 0.2271 0.046 Uiso calc R 1 . .
H H4B 0.1269 0.4468 0.1593 0.046 Uiso calc R 1 . .
C C5 -0.5331(4) 0.5401(6) 0.0927(2) 0.0673(11) Uani d . 1 . .
H H5A -0.5917 0.4556 0.1020 0.081 Uiso calc R 1 . .
C C6 -0.4652(4) 0.7752(5) 0.07764(19) 0.0601(10) Uani d . 1 . .
H H6A -0.4601 0.8871 0.0729 0.072 Uiso calc R 1 . .
C C7 -0.2261(3) 0.6990(4) 0.04953(14) 0.0378(7) Uani d . 1 . .
C C8 -0.2363(3) 0.7960(4) -0.00981(15) 0.0428(7) Uani d . 1 . .
C C9 -0.1040(3) 0.8222(3) -0.03656(14) 0.0386(7) Uani d . 1 . .
C C10 -0.1155(4) 0.9141(4) -0.09443(15) 0.0473(8) Uani d . 1 . .
H H10A -0.2052 0.9558 -0.1138 0.057 Uiso calc R 1 . .
C C11 0.0020(4) 0.9427(4) -0.12239(16) 0.0521(9) Uani d . 1 . .
H H11A -0.0068 1.0032 -0.1606 0.063 Uiso calc R 1 . .
C C12 0.1336(4) 0.8808(4) -0.09318(16) 0.0490(8) Uani d . 1 . .
C C13 0.1538(4) 0.7913(4) -0.03709(15) 0.0432(7) Uani d . 1 . .
H H13A 0.2445 0.7502 -0.0188 0.052 Uiso calc R 1 . .
C C14 0.0329(3) 0.7637(3) -0.00815(13) 0.0357(7) Uani d . 1 . .
C C15 -0.1023(3) 0.6355(3) 0.08501(14) 0.0362(7) Uani d . 1 . .

loop_
_atom_site_aniso_label
_atom_site_aniso_U_11
_atom_site_aniso_U_22
_atom_site_aniso_U_33
_atom_site_aniso_U_12
_atom_site_aniso_U_13
_atom_site_aniso_U_23
F 0.0870(16) 0.0758(15) 0.0678(14) -0.0063(13) 0.0462(12) 0.0109(12)
S1 0.0411(4) 0.0490(5) 0.0400(4) -0.0036(4) 0.0071(3) 0.0107(3)
O1 0.0433(12) 0.0353(12) 0.0611(14) -0.0009(10) 0.0037(10) -0.0065(10)
N1 0.0419(17) 0.088(3) 0.088(2) -0.0022(17) 0.0173(16) 0.019(2)
C1 0.052(2) 0.074(3) 0.128(4) -0.007(2) -0.003(2) -0.028(3)
S2 0.0376(4) 0.0383(4) 0.0366(4) 0.0003(3) 0.0071(3) 0.0057(3)
O2 0.0633(15) 0.0396(13) 0.0589(15) 0.0130(11) -0.0001(11) -0.0129(11)
N2 0.0419(16) 0.0521(18) 0.072(2) -0.0130(13) 0.0024(14) 0.0184(15)
C2 0.055(2) 0.045(2) 0.083(3) -0.0150(17) 0.0077(19) -0.0131(18)
N3 0.0371(14) 0.0473(16) 0.0551(16) -0.0067(12) 0.0029(12) 0.0093(13)
O3 0.0485(14) 0.0726(18) 0.0679(16) 0.0057(13) -0.0015(12) 0.0296(14)
C3 0.0488(18) 0.0330(16) 0.0290(14) 0.0022(14) 0.0051(12) 0.0027(12)
C4 0.0441(16) 0.0322(16) 0.0368(15) 0.0017(13) 0.0038(13) 0.0026(13)
C5 0.044(2) 0.078(3) 0.076(3) -0.017(2) 0.0012(18) 0.025(2)
C6 0.0440(19) 0.058(2) 0.081(3) 0.0040(18) 0.0176(18) 0.013(2)
C7 0.0348(15) 0.0327(16) 0.0456(16) -0.0044(13) 0.0067(12) 0.0033(13)
C8 0.0470(18) 0.0354(16) 0.0426(16) -0.0047(14) -0.0004(14) 0.0027(14)
C9 0.0526(18) 0.0261(15) 0.0355(15) -0.0016(13) 0.0038(13) -0.0009(12)
C10 0.063(2) 0.0363(17) 0.0384(16) -0.0023(16) -0.0007(15) 0.0038(14)
C11 0.084(3) 0.0357(18) 0.0392(17) -0.0022(18) 0.0171(17) 0.0065(14)
C12 0.069(2) 0.0382(18) 0.0451(18) -0.0060(16) 0.0244(16) -0.0024(15)
C13 0.0524(18) 0.0377(17) 0.0427(16) -0.0012(15) 0.0168(14) -0.0017(14)
C14 0.0496(18) 0.0242(14) 0.0333(15) -0.0043(13) 0.0074(13) -0.0022(12)
C15 0.0419(16) 0.0294(15) 0.0373(15) -0.0054(13) 0.0077(12) -0.0009(12)

loop_
_atom_type_symbol
_atom_type_description
_atom_type_scat_dispersion_real
_atom_type_scat_dispersion_imag
_atom_type_scat_source
C C 0.0033 0.0016 'International Tables Vol C Tables 4.2.6.8 and 6.1.1.4'
H H 0.0000 0.0000 'International Tables Vol C Tables 4.2.6.8 and 6.1.1.4'
N N 0.0061 0.0033 'International Tables Vol C Tables 4.2.6.8 and 6.1.1.4'
O O 0.0106 0.0060 'International Tables Vol C Tables 4.2.6.8 and 6.1.1.4'
F F 0.0171 0.0103 'International Tables Vol C Tables 4.2.6.8 and 6.1.1.4'
S S 0.1246 0.1234 'International Tables Vol C Tables 4.2.6.8 and 6.1.1.4'

loop_
_geom_angle_atom_site_label_1
_geom_angle_atom_site_label_2
_geom_angle_atom_site_label_3
_geom_angle_site_symmetry_1
_geom_angle_site_symmetry_3
_geom_angle
_geom_angle_publ_flag
C15 S1 C4 . . 103.82(14) ?
C3 O1 C2 . . 115.3(3) ?
C6 N1 C5 . . 102.4(3) ?
C2 C1 H1B . . 109.5 ?
C2 C1 H1C . . 109.5 ?
H1B C1 H1C . . 109.5 ?
C2 C1 H1D . . 109.5 ?
H1B C1 H1D . . 109.5 ?
H1C C1 H1D . . 109.5 ?
C15 S2 C14 . . 103.51(15) ?
C5 N2 N3 . . 101.2(3) ?
C1 C2 O1 . . 108.4(3) ?
C1 C2 H2B . . 110.0 ?
O1 C2 H2B . . 110.0 ?
C1 C2 H2C . . 110.0 ?
O1 C2 H2C . . 110.0 ?
H2B C2 H2C . . 108.4 ?
C6 N3 N2 . . 109.3(3) ?
C6 N3 C7 . . 130.1(3) ?
N2 N3 C7 . . 120.3(3) ?
O2 C3 O1 . . 124.9(3) ?
O2 C3 C4 . . 125.0(3) ?
O1 C3 C4 . . 110.1(2) ?
C3 C4 S1 . . 115.4(2) ?
C3 C4 H4A . . 108.4 ?
S1 C4 H4A . . 108.4 ?
C3 C4 H4B . . 108.4 ?
S1 C4 H4B . . 108.4 ?
H4A C4 H4B . . 107.5 ?
N2 C5 N1 . . 116.4(3) ?
N2 C5 H5A . . 121.8 ?
N1 C5 H5A . . 121.8 ?
N1 C6 N3 . . 110.6(4) ?
N1 C6 H6A . . 124.7 ?
N3 C6 H6A . . 124.7 ?
C15 C7 N3 . . 119.1(3) ?
C15 C7 C8 . . 125.8(3) ?
N3 C7 C8 . . 115.1(3) ?
O3 C8 C7 . . 120.5(3) ?
O3 C8 C9 . . 121.1(3) ?
C7 C8 C9 . . 118.4(3) ?
C14 C9 C10 . . 117.7(3) ?
C14 C9 C8 . . 124.3(3) ?
C10 C9 C8 . . 117.9(3) ?
C11 C10 C9 . . 121.4(3) ?
C11 C10 H10A . . 119.3 ?
C9 C10 H10A . . 119.3 ?
C10 C11 C12 . . 118.7(3) ?
C10 C11 H11A . . 120.7 ?
C12 C11 H11A . . 120.7 ?
F C12 C13 . . 117.9(3) ?
F C12 C11 . . 118.6(3) ?
C13 C12 C11 . . 123.5(3) ?
C12 C13 C14 . . 117.6(3) ?
C12 C13 H13A . . 121.2 ?
C14 C13 H13A . . 121.2 ?
C9 C14 C13 . . 121.1(3) ?
C9 C14 S2 . . 123.5(2) ?
C13 C14 S2 . . 115.4(2) ?
C7 C15 S2 . . 124.3(2) ?
C7 C15 S1 . . 119.8(2) ?
S2 C15 S1 . . 115.82(17) ?

loop_
_geom_bond_atom_site_label_1
_geom_bond_atom_site_label_2
_geom_bond_site_symmetry_2
_geom_bond_distance
_geom_bond_publ_flag
F C12 . 1.345(4) ?
S1 C15 . 1.764(3) ?
S1 C4 . 1.802(3) ?
O1 C3 . 1.316(4) ?
O1 C2 . 1.466(4) ?
N1 C6 . 1.311(4) ?
N1 C5 . 1.359(5) ?
C1 C2 . 1.462(5) ?
C1 H1B . 0.9600 ?
C1 H1C . 0.9600 ?
C1 H1D . 0.9600 ?
S2 C15 . 1.723(3) ?
S2 C14 . 1.745(3) ?
O2 C3 . 1.201(4) ?
N2 C5 . 1.305(5) ?
N2 N3 . 1.383(4) ?
C2 H2B . 0.9700 ?
C2 H2C . 0.9700 ?
N3 C6 . 1.342(4) ?
N3 C7 . 1.419(4) ?
O3 C8 . 1.226(4) ?
C3 C4 . 1.509(4) ?
C4 H4A . 0.9700 ?
C4 H4B . 0.9700 ?
C5 H5A . 0.9300 ?
C6 H6A . 0.9300 ?
C7 C15 . 1.361(4) ?
C7 C8 . 1.461(4) ?
C8 C9 . 1.469(4) ?
C9 C14 . 1.397(4) ?
C9 C10 . 1.412(4) ?
C10 C11 . 1.361(5) ?
C10 H10A . 0.9300 ?
C11 C12 . 1.370(5) ?
C11 H11A . 0.9300 ?
C12 C13 . 1.366(5) ?
C13 C14 . 1.400(4) ?
C13 H13A . 0.9300 ?

loop_
_geom_hbond_atom_site_label_D
_geom_hbond_atom_site_label_H
_geom_hbond_atom_site_label_A
_geom_hbond_site_symmetry_A
_geom_hbond_distance_DH
_geom_hbond_distance_HA
_geom_hbond_distance_DA
_geom_hbond_angle_DHA
_geom_hbond_publ_flag
C4 H4A O2 2_545 0.97 2.47 3.199(4) 131 yes
C4 H4B S2 . 0.97 2.59 2.963(3) 103 yes
C11 H11A O2 3_575 0.93 2.43 3.276(4) 151 yes

loop_
_geom_torsion_atom_site_label_1
_geom_torsion_atom_site_label_2
_geom_torsion_atom_site_label_3
_geom_torsion_atom_site_label_4
_geom_torsion_site_symmetry_1
_geom_torsion_site_symmetry_2
_geom_torsion_site_symmetry_3
_geom_torsion_site_symmetry_4
_geom_torsion
_geom_torsion_publ_flag
C3 O1 C2 C1 . . . . 175.4(3) ?
C5 N2 N3 C6 . . . . -1.3(4) ?
C5 N2 N3 C7 . . . . -175.4(3) ?
C2 O1 C3 O2 . . . . -2.9(5) ?
C2 O1 C3 C4 . . . . 177.9(3) ?
O2 C3 C4 S1 . . . . 11.9(4) ?
O1 C3 C4 S1 . . . . -168.9(2) ?
C15 S1 C4 C3 . . . . 70.5(2) ?
N3 N2 C5 N1 . . . . 0.9(5) ?
C6 N1 C5 N2 . . . . -0.1(5) ?
C5 N1 C6 N3 . . . . -0.8(4) ?
N2 N3 C6 N1 . . . . 1.4(4) ?
C7 N3 C6 N1 . . . . 174.8(3) ?
C6 N3 C7 C15 . . . . 131.6(4) ?
N2 N3 C7 C15 . . . . -55.7(4) ?
C6 N3 C7 C8 . . . . -48.6(5) ?
N2 N3 C7 C8 . . . . 124.1(3) ?
C15 C7 C8 O3 . . . . -177.0(3) ?
N3 C7 C8 O3 . . . . 3.3(4) ?
C15 C7 C8 C9 . . . . 3.4(5) ?
N3 C7 C8 C9 . . . . -176.4(3) ?
O3 C8 C9 C14 . . . . 178.7(3) ?
C7 C8 C9 C14 . . . . -1.6(4) ?
O3 C8 C9 C10 . . . . -0.6(5) ?
C7 C8 C9 C10 . . . . 179.1(3) ?
C14 C9 C10 C11 . . . . 1.1(4) ?
C8 C9 C10 C11 . . . . -179.6(3) ?
C9 C10 C11 C12 . . . . -0.2(5) ?
C10 C11 C12 F . . . . -179.7(3) ?
C10 C11 C12 C13 . . . . -0.1(5) ?
F C12 C13 C14 . . . . 179.0(3) ?
C11 C12 C13 C14 . . . . -0.6(5) ?
C10 C9 C14 C13 . . . . -1.8(4) ?
C8 C9 C14 C13 . . . . 178.9(3) ?
C10 C9 C14 S2 . . . . 179.0(2) ?
C8 C9 C14 S2 . . . . -0.2(4) ?
C12 C13 C14 C9 . . . . 1.6(4) ?
C12 C13 C14 S2 . . . . -179.2(2) ?
C15 S2 C14 C9 . . . . 0.6(3) ?
C15 S2 C14 C13 . . . . -178.6(2) ?
N3 C7 C15 S2 . . . . 176.7(2) ?
C8 C7 C15 S2 . . . . -3.0(5) ?
N3 C7 C15 S1 . . . . -2.2(4) ?
C8 C7 C15 S1 . . . . 178.1(2) ?
C14 S2 C15 C7 . . . . 0.9(3) ?
C14 S2 C15 S1 . . . . 179.85(16) ?
C4 S1 C15 C7 . . . . -171.9(2) ?
C4 S1 C15 S2 . . . . 9.1(2) ?

loop_
_cod_related_entry_id
_cod_related_entry_database
_cod_related_entry_code
1 ChemSpider 24745540
